data_1544153
loop_
_publ_author_name
'Liu, Yun-Lin'
'Kehr, Gerald'
'Daniliuc, Constantin G.'
'Erker, Gerhard'

_publ_section_title
;
 Geminal bis-borane formation by borane Lewis acid induced cyclopropyl
 rearrangement and its frustrated Lewis pair reaction with carbon dioxide.
;
_journal_issue 2
_journal_name_full 'Chemical science'
_journal_page_first 1097
_journal_page_last 1104
_journal_paper_doi 10.1039/c6sc03468c
_journal_volume 8
_journal_year 2017
_chemical_formula_sum 'C42 H39 B2 Cl2 F20 P'
_chemical_formula_weight 1047.22
_space_group_crystal_system monoclinic
_space_group_IT_number 14
_space_group_name_Hall '-P 2yn'
_space_group_name_H-M_alt 'P 1 21/n 1'
_symmetry_space_group_name_Hall '-P 2yn'
_symmetry_space_group_name_H-M 'P 1 21/n 1'
_atom_sites_solution_hydrogens mixed
_audit_update_record
;
2016-08-01 deposited with the CCDC.
2016-09-16 downloaded from the CCDC.
;
_cell_angle_alpha 90
_cell_angle_beta 110.0350(10)
_cell_angle_gamma 90
_cell_formula_units_Z 4
_cell_length_a 13.0097(5)
_cell_length_b 21.1601(9)
_cell_length_c 17.7134(7)
_cell_measurement_reflns_used 9922
_cell_measurement_temperature 100.(2)
_cell_measurement_theta_max 27.5354
_cell_measurement_theta_min 2.5462
_cell_volume 4581.2(3)
_computing_cell_refinement 'SAINT V8.34A (Bruker AXS Inc., 2013)'
_computing_data_collection
;
APEX2 v.2014.1-1 (Bruker AXS Inc., 2014)

;
_computing_data_reduction 'SAINT V8.34A (Bruker AXS Inc., 2013)'
_computing_molecular_graphics 'XP (Sheldrick, 2014)'
_computing_publication_material 'SHELXL-2014 (Sheldrick, 2014)'
_computing_structure_refinement 'SHELXL-2014 (Sheldrick, 2014)'
_computing_structure_solution 'SHELXL-2014 (Sheldrick, 2014)'
_diffrn_ambient_temperature 100.(2)
_diffrn_detector_area_resol_mean 10.4167
_diffrn_measured_fraction_theta_full 0.998
_diffrn_measured_fraction_theta_max 0.998
_diffrn_measurement_device_type 'Bruker D8 Venture PHOTON 100 CMOS'
_diffrn_measurement_method 'omega and phi scans'
_diffrn_radiation_monochromator 'MX mirror'
_diffrn_radiation_type 'Mo K\a'
_diffrn_radiation_wavelength 0.71073
_diffrn_reflns_av_R_equivalents 0.0473
_diffrn_reflns_av_unetI/netI 0.0209
_diffrn_reflns_limit_h_max 16
_diffrn_reflns_limit_h_min -16
_diffrn_reflns_limit_k_max 26
_diffrn_reflns_limit_k_min -26
_diffrn_reflns_limit_l_max 22
_diffrn_reflns_limit_l_min -22
_diffrn_reflns_number 83251
_diffrn_reflns_theta_full 25.35
_diffrn_reflns_theta_max 25.35
_diffrn_reflns_theta_min 2.28
_diffrn_source 'Mo ImS'
_diffrn_source_type 'micro focus tube'
_exptl_absorpt_coefficient_mu 0.290
_exptl_absorpt_correction_T_max 0.96
_exptl_absorpt_correction_T_min 0.89
_exptl_absorpt_correction_type multi-scan
_exptl_absorpt_process_details
;
Bruker AXS (2014). SADABS, Version 2014/2, Bruker AXS Inc., Madison, Wisconsin,
USA.
;
_exptl_crystal_colour colourless
_exptl_crystal_density_diffrn 1.518
_exptl_crystal_density_method 'not measured'
_exptl_crystal_description prism
_exptl_crystal_F_000 2120
_exptl_crystal_size_max 0.269
_exptl_crystal_size_mid 0.177
_exptl_crystal_size_min 0.149
_platon_squeeze_details
;
A second badly disordered dichloromethane molecule was found
in the asymmetrical unit and could not be satisfactorily 
refined. The program SQUEEZE (A. L. Spek J. Appl. Cryst., 2003,
36, 7-13) was therefore used to remove mathematically the 
effect of the solvent. The quoted formula and derived 
parameters are not included the squeezed solvent molecule.
;
_refine_diff_density_max 0.992
_refine_diff_density_min -0.558
_refine_ls_extinction_method none
_refine_ls_goodness_of_fit_ref 1.059
_refine_ls_hydrogen_treatment mixed
_refine_ls_matrix_type full
_refine_ls_number_parameters 893
_refine_ls_number_reflns 8391
_refine_ls_number_restraints 675
_refine_ls_restrained_S_all 1.095
_refine_ls_R_factor_all 0.0745
_refine_ls_R_factor_gt 0.0641
_refine_ls_shift/su_max 0.001
_refine_ls_shift/su_mean 0.000
_refine_ls_structure_factor_coef Fsqd
_refine_ls_weighting_details 'w=1/[\s^2^(Fo^2^)+(0.0629P)^2^+9.9795P] where P=(Fo^2^+2Fc^2^)/3'
_refine_ls_weighting_scheme calc
_refine_ls_wR_factor_gt 0.1575
_refine_ls_wR_factor_ref 0.1641
_reflns_number_gt 7094
_reflns_number_total 8391
_reflns_threshold_expression 'I > 2\s(I)'
_cod_data_source_file c6sc03468c2.cif
_cod_data_source_block erk8294
_cod_depositor_comments
;Adding full bibliography for 1544149--1544156.cif.

 Adding full bibliography for 1544149--1544156.cif.
;
_cod_database_code 1544153

loop_
_space_group_symop_operation_xyz
'x, y, z'
'-x+1/2, y+1/2, -z+1/2'
'-x, -y, -z'
'x-1/2, -y-1/2, z-1/2'

loop_
_atom_site_type_symbol
_atom_site_label
_atom_site_fract_x
_atom_site_fract_y
_atom_site_fract_z
_atom_site_U_iso_or_equiv
_atom_site_adp_type
_atom_site_calc_flag
_atom_site_refinement_flags_adp
_atom_site_refinement_flags_occupancy
_atom_site_refinement_flags_posn
_atom_site_occupancy
_atom_site_disorder_assembly
_atom_site_disorder_group
B B2 0.4491(3) 0.68236(19) 0.3293(2) 0.0311(8) Uani d . . . 1.0 . .
H H1 0.477(3) 0.6601(16) 0.269(2) 0.031(9) Uiso d . . . 1.0 . .
C C1 0.3503(3) 0.63585(16) 0.32034(19) 0.0323(7) Uani d . . . 1.0 . .
H H1A 0.281(3) 0.6565(16) 0.3112(19) 0.027(8) Uiso d . . . 1.0 . .
B B1 0.3900(3) 0.62044(19) 0.2461(2) 0.0315(8) Uani d U . D 1.0 . .
C C2 0.3668(3) 0.57494(17) 0.3701(2) 0.0404(8) Uani d U . D 1.0 . .
H H2A 0.3929 0.5852 0.4282 0.048 Uiso calc U P R 0.867(3) A 1
H H2B 0.2966 0.5518 0.3569 0.048 Uiso calc U P R 0.867(3) A 1
H H2C 0.4203 0.5823 0.4246 0.048 Uiso calc U P R 0.133(3) A 2
H H2D 0.2966 0.5617 0.3755 0.048 Uiso calc U P R 0.133(3) A 2
C C3 0.4510(4) 0.53411(18) 0.3505(2) 0.0338(10) Uani d U P D 0.867(3) A 1
H H3 0.5253 0.5516 0.3801 0.041 Uiso calc U P R 0.867(3) A 1
C C4 0.4257(3) 0.54519(18) 0.2598(2) 0.0288(8) Uani d U P D 0.867(3) A 1
H H4 0.3558 0.5217 0.2334 0.035 Uiso calc U P R 0.867(3) A 1
C C5 0.4497(9) 0.4651(4) 0.3738(6) 0.047(3) Uani d U P D 0.867(3) A 1
H H5A 0.5056 0.4419 0.3595 0.07 Uiso calc U P R 0.867(3) A 1
H H5B 0.4651 0.4619 0.4319 0.07 Uiso calc U P R 0.867(3) A 1
H H5C 0.3775 0.447 0.3451 0.07 Uiso calc U P R 0.867(3) A 1
C C21 0.5031(4) 0.5190(3) 0.2209(3) 0.0294(15) Uani d U P D 0.867(3) A 1
C C22 0.6172(4) 0.5150(2) 0.2556(3) 0.0313(10) Uani d U P D 0.867(3) A 1
F F22 0.66778(19) 0.53458(11) 0.33141(16) 0.0400(6) Uani d U P D 0.867(3) A 1
C C23 0.6833(3) 0.49135(18) 0.2157(3) 0.0379(9) Uani d U P D 0.867(3) A 1
F F23 0.7931(2) 0.49158(12) 0.25231(18) 0.0529(7) Uani d U P D 0.867(3) A 1
C C24 0.6402(4) 0.4678(2) 0.1399(3) 0.0459(11) Uani d U P D 0.867(3) A 1
F F24 0.7045(3) 0.44533(14) 0.1012(2) 0.0677(9) Uani d U P D 0.867(3) A 1
C C25 0.5277(4) 0.4681(6) 0.1040(5) 0.0455(15) Uani d U P D 0.867(3) A 1
F F25 0.4840(3) 0.44403(14) 0.02906(16) 0.0615(9) Uani d U P D 0.867(3) A 1
C C26 0.4630(3) 0.49380(18) 0.1437(2) 0.0341(9) Uani d U P D 0.867(3) A 1
F F26 0.3541(2) 0.49329(11) 0.10362(14) 0.0449(7) Uani d U P D 0.867(3) A 1
C C3A 0.406(2) 0.5259(9) 0.3301(16) 0.040(7) Uani d U P D 0.133(3) A 2
H H3A 0.3409 0.5081 0.2873 0.048 Uiso calc U P R 0.133(3) A 2
C C4A 0.4713(16) 0.5641(8) 0.2863(11) 0.020(5) Uani d U P D 0.133(3) A 2
H H4A 0.5418 0.5804 0.3252 0.024 Uiso calc U P R 0.133(3) A 2
C C5A 0.468(6) 0.470(2) 0.378(4) 0.034(11) Uani d U P D 0.133(3) A 2
H H501 0.4896 0.4415 0.3428 0.05 Uiso calc U P R 0.133(3) A 2
H H502 0.5343 0.4855 0.4208 0.05 Uiso calc U P R 0.133(3) A 2
H H503 0.4217 0.4479 0.4026 0.05 Uiso calc U P R 0.133(3) A 2
C C21A 0.4914(14) 0.521(2) 0.2233(18) 0.028(9) Uani d U P D 0.133(3) A 2
C C22A 0.5968(15) 0.5101(14) 0.2256(13) 0.024(7) Uani d U P D 0.133(3) A 2
F F22A 0.6818(14) 0.5313(8) 0.2859(12) 0.044(4) Uani d U P D 0.133(3) A 2
C C23A 0.6210(16) 0.4789(16) 0.1651(14) 0.048(7) Uani d U P D 0.133(3) A 2
F F23A 0.7224(16) 0.4662(10) 0.1679(13) 0.067(6) Uani d U P D 0.133(3) A 2
C C24A 0.5352(16) 0.463(4) 0.097(3) 0.042(9) Uani d U P D 0.133(3) A 2
F F24A 0.566(3) 0.4288(15) 0.0435(17) 0.121(11) Uani d U P D 0.133(3) A 2
C C25A 0.4297(16) 0.470(2) 0.0958(17) 0.085(12) Uani d U P D 0.133(3) A 2
F F25A 0.3442(18) 0.4501(10) 0.0331(12) 0.087(7) Uani d U P D 0.133(3) A 2
C C26A 0.4055(13) 0.5030(12) 0.1553(12) 0.037(5) Uani d U P D 0.133(3) A 2
F F26A 0.3005(11) 0.5127(6) 0.1488(8) 0.042(4) Uani d U P D 0.133(3) A 2
C C11 0.3305(2) 0.64192(14) 0.15422(18) 0.0254(6) Uani d . . . 1.0 . .
C C12 0.2179(2) 0.64125(15) 0.11578(19) 0.0293(7) Uani d . . . 1.0 . .
F F12 0.15107(15) 0.62618(11) 0.15680(12) 0.0453(5) Uani d . . . 1.0 . .
C C13 0.1681(2) 0.65449(15) 0.0350(2) 0.0303(7) Uani d . . . 1.0 . .
F F13 0.05842(14) 0.65308(11) 0.00021(12) 0.0457(5) Uani d . . . 1.0 . .
C C14 0.2308(2) 0.66863(15) -0.01111(18) 0.0282(6) Uani d . . . 1.0 . .
F F14 0.18414(15) 0.68060(10) -0.09031(11) 0.0394(5) Uani d . . . 1.0 . .
C C15 0.3427(2) 0.67085(15) 0.02445(18) 0.0280(6) Uani d . . . 1.0 . .
F F15 0.40435(15) 0.68584(11) -0.02061(11) 0.0426(5) Uani d . . . 1.0 . .
C C16 0.3893(2) 0.65715(14) 0.10498(18) 0.0264(6) Uani d . . . 1.0 . .
F F16 0.50028(14) 0.65912(10) 0.13544(11) 0.0390(5) Uani d . . . 1.0 . .
C C31 0.4180(2) 0.75618(16) 0.30883(17) 0.0296(7) Uani d . . . 1.0 . .
C C32 0.4748(2) 0.79557(16) 0.27423(17) 0.0298(7) Uani d . . . 1.0 . .
F F32 0.55544(14) 0.77082(9) 0.25088(11) 0.0360(4) Uani d . . . 1.0 . .
C C33 0.4580(3) 0.85936(17) 0.26262(18) 0.0326(7) Uani d . . . 1.0 . .
F F33 0.51867(16) 0.89419(10) 0.22976(12) 0.0413(5) Uani d . . . 1.0 . .
C C34 0.3774(3) 0.88817(16) 0.2846(2) 0.0358(7) Uani d . . . 1.0 . .
F F34 0.35728(18) 0.95043(10) 0.27202(14) 0.0507(6) Uani d . . . 1.0 . .
C C35 0.3176(3) 0.85180(18) 0.3190(2) 0.0378(8) Uani d . . . 1.0 . .
F F35 0.23828(18) 0.87952(11) 0.34104(15) 0.0526(6) Uani d . . . 1.0 . .
C C36 0.3393(3) 0.78832(17) 0.33136(18) 0.0325(7) Uani d . . . 1.0 . .
F F36 0.27852(17) 0.75776(10) 0.36866(12) 0.0431(5) Uani d . . . 1.0 . .
C C41 0.5673(3) 0.67621(15) 0.40057(17) 0.0283(7) Uani d . . . 1.0 . .
C C42 0.6665(2) 0.66851(15) 0.38890(17) 0.0268(6) Uani d . . . 1.0 . .
F F42 0.67137(14) 0.66332(9) 0.31410(10) 0.0324(4) Uani d . . . 1.0 . .
C C43 0.7660(3) 0.66568(16) 0.45048(19) 0.0307(7) Uani d . . . 1.0 . .
F F43 0.85995(14) 0.65735(10) 0.43560(11) 0.0390(5) Uani d . . . 1.0 . .
C C44 0.7691(3) 0.67124(16) 0.52878(19) 0.0331(7) Uani d . . . 1.0 . .
F F44 0.86655(16) 0.66887(11) 0.58985(11) 0.0456(5) Uani d . . . 1.0 . .
C C45 0.6745(3) 0.68040(16) 0.54463(18) 0.0333(7) Uani d . . . 1.0 . .
F F45 0.67730(17) 0.68713(11) 0.62085(11) 0.0449(5) Uani d . . . 1.0 . .
C C46 0.5764(3) 0.68297(16) 0.48071(19) 0.0311(7) Uani d . . . 1.0 . .
F F46 0.48518(16) 0.69364(10) 0.49916(11) 0.0397(5) Uani d . . . 1.0 . .
P P1 0.77914(7) 0.74276(5) 0.15519(6) 0.0278(3) Uani d U P D 0.848(2) B 1
H H1B 0.715(3) 0.730(2) 0.193(2) 0.038(11) Uiso d . P D 0.848(2) B 1
C C51 0.7749(4) 0.6741(2) 0.0874(3) 0.0370(11) Uani d U P D 0.848(2) B 1
C C52 0.7646(5) 0.6136(2) 0.1315(4) 0.0627(15) Uani d U P D 0.848(2) B 1
H H52A 0.6987 0.6159 0.1463 0.094 Uiso calc U P R 0.848(2) B 1
H H52B 0.7595 0.5771 0.0963 0.094 Uiso calc U P R 0.848(2) B 1
H H52C 0.8291 0.6091 0.1802 0.094 Uiso calc U P R 0.848(2) B 1
C C53 0.6738(3) 0.6763(2) 0.0103(3) 0.0488(12) Uani d U P D 0.848(2) B 1
H H53A 0.6074 0.6774 0.0246 0.073 Uiso calc U P R 0.848(2) B 1
H H53B 0.6769 0.7143 -0.0205 0.073 Uiso calc U P R 0.848(2) B 1
H H53C 0.6725 0.6387 -0.0223 0.073 Uiso calc U P R 0.848(2) B 1
C C54 0.8767(3) 0.6724(2) 0.0633(3) 0.0375(9) Uani d U P D 0.848(2) B 1
H H54A 0.8814 0.7116 0.0352 0.056 Uiso calc U P R 0.848(2) B 1
H H54B 0.9419 0.6682 0.1115 0.056 Uiso calc U P R 0.848(2) B 1
H H54C 0.8723 0.6363 0.0277 0.056 Uiso calc U P R 0.848(2) B 1
C C55 0.7221(4) 0.8168(2) 0.1007(3) 0.0296(11) Uani d U P D 0.848(2) B 1
C C56 0.5975(3) 0.8093(2) 0.0604(3) 0.0473(11) Uani d U P D 0.848(2) B 1
H H56A 0.5819 0.774 0.0223 0.071 Uiso calc U P R 0.848(2) B 1
H H56B 0.5645 0.8009 0.1015 0.071 Uiso calc U P R 0.848(2) B 1
H H56C 0.5666 0.8483 0.0317 0.071 Uiso calc U P R 0.848(2) B 1
C C57 0.7755(3) 0.83322(19) 0.0375(2) 0.0349(9) Uani d U P D 0.848(2) B 1
H H57A 0.7648 0.7981 -0.0005 0.052 Uiso calc U P R 0.848(2) B 1
H H57B 0.7416 0.8715 0.0084 0.052 Uiso calc U P R 0.848(2) B 1
H H57C 0.854 0.8405 0.0645 0.052 Uiso calc U P R 0.848(2) B 1
C C58 0.7401(4) 0.8725(2) 0.1590(3) 0.0461(11) Uani d U P D 0.848(2) B 1
H H58A 0.8187 0.8791 0.1862 0.069 Uiso calc U P R 0.848(2) B 1
H H58B 0.7076 0.9108 0.1292 0.069 Uiso calc U P R 0.848(2) B 1
H H58C 0.7055 0.8634 0.199 0.069 Uiso calc U P R 0.848(2) B 1
C C59 0.9110(5) 0.7528(3) 0.2402(3) 0.0438(14) Uani d U P D 0.848(2) B 1
C C60 0.9565(4) 0.6877(3) 0.2743(3) 0.0673(16) Uani d U P D 0.848(2) B 1
H H60A 0.9726 0.663 0.2329 0.101 Uiso calc U P R 0.848(2) B 1
H H60B 1.0238 0.6933 0.3206 0.101 Uiso calc U P R 0.848(2) B 1
H H60C 0.9022 0.6652 0.2913 0.101 Uiso calc U P R 0.848(2) B 1
C C61 0.9961(4) 0.7873(3) 0.2125(3) 0.0563(14) Uani d U P D 0.848(2) B 1
H H61A 0.9676 0.8288 0.1907 0.085 Uiso calc U P R 0.848(2) B 1
H H61B 1.064 0.7928 0.2583 0.085 Uiso calc U P R 0.848(2) B 1
H H61C 1.0111 0.7623 0.1708 0.085 Uiso calc U P R 0.848(2) B 1
C C62 0.8876(4) 0.7889(3) 0.3080(3) 0.0604(14) Uani d U P D 0.848(2) B 1
H H62A 0.8584 0.8308 0.2887 0.091 Uiso calc U P R 0.848(2) B 1
H H62B 0.834 0.7654 0.3246 0.091 Uiso calc U P R 0.848(2) B 1
H H62C 0.9556 0.7934 0.354 0.091 Uiso calc U P R 0.848(2) B 1
P P1A 0.8529(4) 0.7465(3) 0.1354(3) 0.0326(16) Uani d U P D 0.152(2) B 2
H H1C 0.911(13) 0.740(10) 0.090(9) 0.02(5) Uiso d . P D 0.152(2) B 2
C C51A 0.8082(14) 0.6629(7) 0.1091(11) 0.034(7) Uani d U P D 0.152(2) B 2
C C52A 0.8937(15) 0.6151(9) 0.1573(13) 0.038(5) Uani d U P D 0.152(2) B 2
H H52D 0.9639 0.6242 0.1506 0.058 Uiso calc U P R 0.152(2) B 2
H H52E 0.902 0.6183 0.2143 0.058 Uiso calc U P R 0.152(2) B 2
H H52F 0.8699 0.5723 0.138 0.058 Uiso calc U P R 0.152(2) B 2
C C53A 0.7008(13) 0.6455(10) 0.1227(11) 0.024(4) Uani d U P D 0.152(2) B 2
H H53D 0.643 0.675 0.0929 0.037 Uiso calc U P R 0.152(2) B 2
H H53E 0.6795 0.6023 0.1039 0.037 Uiso calc U P R 0.152(2) B 2
H H53F 0.7116 0.6483 0.1802 0.037 Uiso calc U P R 0.152(2) B 2
C C54A 0.790(2) 0.6530(12) 0.0182(11) 0.048(6) Uani d U P D 0.152(2) B 2
H H54D 0.7348 0.6833 -0.0137 0.072 Uiso calc U P R 0.152(2) B 2
H H54E 0.8585 0.6596 0.0085 0.072 Uiso calc U P R 0.152(2) B 2
H H54F 0.7634 0.6099 0.0026 0.072 Uiso calc U P R 0.152(2) B 2
C C55A 0.7447(14) 0.8073(8) 0.0921(11) 0.022(6) Uani d U P D 0.152(2) B 2
C C56A 0.6700(18) 0.7896(13) 0.0058(11) 0.051(6) Uani d U P D 0.152(2) B 2
H H56D 0.715 0.7826 -0.0279 0.077 Uiso calc U P R 0.152(2) B 2
H H56E 0.6294 0.7509 0.0075 0.077 Uiso calc U P R 0.152(2) B 2
H H56F 0.6183 0.8241 -0.0168 0.077 Uiso calc U P R 0.152(2) B 2
C C57A 0.800(2) 0.8713(10) 0.0876(17) 0.060(7) Uani d U P D 0.152(2) B 2
H H57D 0.8473 0.8664 0.0553 0.09 Uiso calc U P R 0.152(2) B 2
H H57E 0.7437 0.903 0.0628 0.09 Uiso calc U P R 0.152(2) B 2
H H57F 0.844 0.885 0.142 0.09 Uiso calc U P R 0.152(2) B 2
C C58A 0.6715(17) 0.8180(12) 0.1436(13) 0.043(6) Uani d U P D 0.152(2) B 2
H H58D 0.6349 0.7784 0.1478 0.064 Uiso calc U P R 0.152(2) B 2
H H58E 0.7167 0.8322 0.1974 0.064 Uiso calc U P R 0.152(2) B 2
H H58F 0.6164 0.8503 0.1182 0.064 Uiso calc U P R 0.152(2) B 2
C C59A 0.9369(15) 0.7600(9) 0.2432(9) 0.040(8) Uani d U P D 0.152(2) B 2
C C60A 0.880(2) 0.7310(12) 0.2987(14) 0.052(7) Uani d U P D 0.152(2) B 2
H H60D 0.865 0.6861 0.2859 0.078 Uiso calc U P R 0.152(2) B 2
H H60E 0.927 0.7354 0.3549 0.078 Uiso calc U P R 0.152(2) B 2
H H60F 0.8103 0.753 0.2904 0.078 Uiso calc U P R 0.152(2) B 2
C C61A 1.0477(16) 0.7253(12) 0.2608(16) 0.054(7) Uani d U P D 0.152(2) B 2
H H61D 1.0341 0.681 0.2443 0.081 Uiso calc U P R 0.152(2) B 2
H H61E 1.0894 0.7456 0.2307 0.081 Uiso calc U P R 0.152(2) B 2
H H61F 1.0895 0.7274 0.3184 0.081 Uiso calc U P R 0.152(2) B 2
C C62A 0.9554(18) 0.8296(8) 0.2683(13) 0.040(5) Uani d U P D 0.152(2) B 2
H H62D 0.8845 0.8506 0.2567 0.06 Uiso calc U P R 0.152(2) B 2
H H62E 0.9967 0.8322 0.326 0.06 Uiso calc U P R 0.152(2) B 2
H H62F 0.9967 0.8504 0.2383 0.06 Uiso calc U P R 0.152(2) B 2
C C71 0.9029(7) 0.5085(4) 0.5958(5) 0.062(3) Uani d U P D 0.493(4) C 1
H H71A 0.9673 0.5249 0.5842 0.075 Uiso calc U P R 0.493(4) C 1
H H71B 0.8892 0.5374 0.6353 0.075 Uiso calc U P R 0.493(4) C 1
Cl Cl1 0.78836(19) 0.51060(9) 0.50626(13) 0.0420(6) Uani d U P D 0.493(4) C 1
Cl Cl2 0.9330(3) 0.4375(2) 0.6372(3) 0.1148(17) Uani d U P D 0.493(4) C 1
C C71A 0.9183(8) 0.5043(4) 0.5004(5) 0.062(2) Uani d U P D 0.507(4) C 2
H H71C 0.956 0.5449 0.5004 0.074 Uiso calc U P R 0.507(4) C 2
H H71D 0.9039 0.4824 0.4484 0.074 Uiso calc U P R 0.507(4) C 2
Cl Cl1A 0.9964(3) 0.45180(17) 0.5903(2) 0.0960(13) Uani d U P D 0.507(4) C 2
Cl Cl2A 0.8081(11) 0.5129(6) 0.5231(8) 0.312(7) Uani d U P D 0.507(4) C 2

loop_
_atom_site_aniso_label
_atom_site_aniso_U_11
_atom_site_aniso_U_22
_atom_site_aniso_U_33
_atom_site_aniso_U_12
_atom_site_aniso_U_13
_atom_site_aniso_U_23
B2 0.0255(17) 0.046(2) 0.0244(17) 0.0060(15) 0.0122(14) 0.0049(15)
C1 0.0296(16) 0.0390(18) 0.0327(17) 0.0060(14) 0.0163(14) 0.0049(14)
B1 0.0267(17) 0.039(2) 0.0307(18) 0.0054(15) 0.0118(14) 0.0054(15)
C2 0.0452(19) 0.045(2) 0.0392(18) 0.0007(16) 0.0244(16) 0.0070(15)
C3 0.049(3) 0.0251(19) 0.028(2) -0.0074(18) 0.0137(19) -0.0020(15)
C4 0.0290(19) 0.0288(19) 0.0274(19) -0.0008(16) 0.0080(16) -0.0013(15)
C5 0.065(6) 0.038(3) 0.038(3) -0.002(3) 0.019(3) 0.008(3)
C21 0.039(2) 0.024(2) 0.026(2) -0.0041(18) 0.0118(18) -0.0001(16)
C22 0.039(2) 0.023(2) 0.028(3) 0.0027(19) 0.007(2) -0.004(2)
F22 0.0371(13) 0.0392(13) 0.0355(14) 0.0062(10) 0.0019(11) -0.0061(11)
C23 0.040(2) 0.0244(18) 0.054(2) 0.0017(16) 0.0228(19) 0.0036(17)
F23 0.0396(13) 0.0427(14) 0.082(2) 0.0062(11) 0.0274(13) 0.0000(13)
C24 0.070(3) 0.032(2) 0.048(3) -0.003(2) 0.037(2) -0.0052(19)
F24 0.088(2) 0.0567(17) 0.085(2) -0.0045(15) 0.0632(19) -0.0202(15)
C25 0.075(3) 0.034(3) 0.035(3) -0.008(2) 0.029(2) -0.0066(19)
F25 0.099(2) 0.0545(17) 0.0358(14) -0.0279(17) 0.0296(15) -0.0197(12)
C26 0.042(2) 0.0307(19) 0.0258(18) -0.0079(17) 0.0071(16) 0.0000(15)
F26 0.0501(14) 0.0402(13) 0.0333(13) -0.0122(11) -0.0001(11) -0.0045(10)
C3A 0.044(9) 0.041(9) 0.036(9) -0.012(6) 0.014(6) -0.004(6)
C4A 0.022(7) 0.021(7) 0.016(7) -0.001(6) 0.005(5) -0.001(5)
C5A 0.037(14) 0.040(16) 0.034(15) -0.016(10) 0.025(11) 0.005(11)
C21A 0.030(11) 0.027(11) 0.027(11) -0.005(6) 0.007(6) 0.004(7)
C22A 0.027(9) 0.022(8) 0.023(9) -0.005(6) 0.009(6) -0.004(6)
F22A 0.042(8) 0.033(8) 0.058(10) 0.010(6) 0.018(8) -0.002(7)
C23A 0.056(9) 0.048(9) 0.048(9) -0.001(6) 0.029(6) -0.001(6)
F23A 0.084(11) 0.060(10) 0.076(11) 0.017(9) 0.053(9) 0.015(8)
C24A 0.052(10) 0.040(11) 0.040(11) 0.001(7) 0.023(7) -0.002(7)
F24A 0.155(16) 0.114(16) 0.105(15) 0.021(12) 0.058(12) 0.000(11)
C25A 0.089(14) 0.086(14) 0.083(14) 0.001(7) 0.030(8) 0.000(7)
F25A 0.124(13) 0.060(10) 0.058(10) -0.005(9) 0.007(9) -0.033(8)
C26A 0.041(8) 0.030(7) 0.034(8) 0.001(6) 0.006(6) -0.003(6)
F26A 0.054(8) 0.024(6) 0.029(7) -0.013(6) -0.009(6) -0.016(5)
C11 0.0229(14) 0.0247(15) 0.0288(15) 0.0043(11) 0.0088(12) 0.0005(12)
C12 0.0234(15) 0.0322(17) 0.0370(17) 0.0044(12) 0.0163(13) 0.0003(13)
F12 0.0256(10) 0.0729(15) 0.0434(11) 0.0027(9) 0.0195(9) 0.0045(10)
C13 0.0171(14) 0.0335(17) 0.0379(17) 0.0054(12) 0.0062(13) -0.0041(14)
F13 0.0153(9) 0.0700(15) 0.0477(12) 0.0073(9) 0.0056(8) 0.0011(10)
C14 0.0257(15) 0.0302(16) 0.0254(15) 0.0038(12) 0.0047(12) -0.0007(12)
F14 0.0331(10) 0.0514(12) 0.0265(9) 0.0011(9) 0.0010(8) 0.0014(8)
C15 0.0236(15) 0.0337(17) 0.0279(16) -0.0014(12) 0.0103(12) 0.0011(13)
F15 0.0304(10) 0.0674(14) 0.0319(10) -0.0097(9) 0.0131(8) 0.0072(9)
C16 0.0150(13) 0.0303(16) 0.0319(16) 0.0013(11) 0.0054(12) 0.0003(12)
F16 0.0157(8) 0.0660(14) 0.0323(10) -0.0026(8) 0.0042(7) 0.0057(9)
C31 0.0228(14) 0.0445(19) 0.0194(14) 0.0033(13) 0.0044(12) 0.0045(13)
C32 0.0196(14) 0.0466(19) 0.0216(14) 0.0044(13) 0.0051(12) 0.0051(13)
F32 0.0267(9) 0.0491(12) 0.0364(10) 0.0051(8) 0.0162(8) 0.0059(8)
C33 0.0262(15) 0.046(2) 0.0226(15) 0.0002(14) 0.0050(12) 0.0074(14)
F33 0.0379(11) 0.0458(12) 0.0433(11) -0.0012(9) 0.0181(9) 0.0122(9)
C34 0.0380(18) 0.0365(18) 0.0314(17) 0.0066(14) 0.0099(14) 0.0071(14)
F34 0.0550(13) 0.0431(12) 0.0580(14) 0.0115(10) 0.0246(11) 0.0116(10)
C35 0.0328(17) 0.049(2) 0.0344(17) 0.0089(15) 0.0157(14) 0.0024(15)
F35 0.0529(13) 0.0498(13) 0.0699(15) 0.0154(10) 0.0401(12) 0.0066(11)
C36 0.0273(15) 0.0464(19) 0.0257(15) 0.0047(14) 0.0114(13) 0.0077(14)
F36 0.0444(11) 0.0495(12) 0.0486(12) 0.0058(9) 0.0329(10) 0.0063(9)
C41 0.0301(16) 0.0336(17) 0.0211(14) 0.0038(13) 0.0086(12) 0.0062(12)
C42 0.0286(15) 0.0326(16) 0.0202(14) 0.0046(12) 0.0096(12) 0.0061(12)
F42 0.0277(9) 0.0499(11) 0.0216(9) 0.0082(8) 0.0112(7) 0.0034(8)
C43 0.0286(16) 0.0361(17) 0.0285(16) 0.0042(13) 0.0111(13) 0.0055(13)
F43 0.0241(9) 0.0566(13) 0.0354(10) 0.0104(8) 0.0092(8) 0.0063(9)
C44 0.0307(16) 0.0365(18) 0.0253(16) 0.0022(13) 0.0010(13) 0.0055(13)
F44 0.0341(10) 0.0680(15) 0.0265(10) 0.0015(10) 0.0000(8) 0.0061(9)
C45 0.0440(19) 0.0369(18) 0.0195(15) -0.0014(14) 0.0117(14) 0.0026(13)
F45 0.0521(12) 0.0634(14) 0.0208(9) -0.0025(10) 0.0143(9) -0.0001(9)
C46 0.0295(16) 0.0393(18) 0.0296(16) 0.0020(13) 0.0166(13) 0.0049(13)
F46 0.0386(10) 0.0572(13) 0.0312(10) 0.0027(9) 0.0221(8) 0.0019(9)
P1 0.0254(5) 0.0319(5) 0.0350(5) 0.0027(4) 0.0217(4) 0.0070(4)
C51 0.036(2) 0.034(2) 0.052(3) -0.0022(19) 0.029(2) 0.003(2)
C52 0.074(4) 0.040(3) 0.097(4) 0.001(3) 0.060(3) 0.011(3)
C53 0.038(2) 0.057(3) 0.059(3) -0.017(2) 0.027(2) -0.017(2)
C54 0.035(2) 0.038(2) 0.048(2) 0.0049(17) 0.0250(19) 0.0018(18)
C55 0.027(2) 0.033(2) 0.035(2) 0.0049(17) 0.0201(19) 0.0014(17)
C56 0.030(2) 0.061(3) 0.056(3) 0.012(2) 0.022(2) 0.012(2)
C57 0.036(2) 0.036(2) 0.042(2) 0.0059(17) 0.0245(18) 0.0124(18)
C58 0.059(3) 0.036(2) 0.055(3) 0.003(2) 0.034(2) -0.004(2)
C59 0.031(2) 0.072(3) 0.029(2) 0.002(2) 0.0104(17) 0.008(2)
C60 0.048(3) 0.104(4) 0.052(3) 0.027(3) 0.021(2) 0.037(3)
C61 0.034(2) 0.096(4) 0.033(2) -0.021(2) 0.0040(19) 0.005(2)
C62 0.057(3) 0.090(4) 0.034(2) -0.011(3) 0.016(2) -0.004(2)
P1A 0.025(3) 0.042(3) 0.037(3) -0.003(2) 0.018(2) -0.003(2)
C51A 0.032(9) 0.032(8) 0.043(9) -0.001(6) 0.017(6) -0.006(6)
C52A 0.029(9) 0.030(9) 0.059(11) 0.003(7) 0.017(8) 0.005(8)
C53A 0.021(8) 0.037(9) 0.020(8) -0.011(7) 0.015(7) -0.010(7)
C54A 0.053(11) 0.051(11) 0.052(11) 0.006(9) 0.033(9) -0.012(9)
C55A 0.023(8) 0.027(8) 0.019(7) 0.005(6) 0.011(5) -0.010(5)
C56A 0.047(11) 0.065(12) 0.045(11) 0.000(9) 0.020(9) -0.005(9)
C57A 0.065(12) 0.056(12) 0.062(12) 0.000(10) 0.024(10) 0.008(10)
C58A 0.031(9) 0.060(12) 0.044(10) 0.008(8) 0.021(8) -0.010(9)
C59A 0.039(10) 0.046(9) 0.035(9) 0.007(6) 0.013(6) 0.001(6)
C60A 0.047(11) 0.053(12) 0.056(12) 0.002(9) 0.016(9) 0.004(10)
C61A 0.036(10) 0.065(12) 0.063(12) -0.007(9) 0.019(9) 0.002(10)
C62A 0.034(9) 0.039(10) 0.043(10) -0.012(8) 0.008(8) 0.001(8)
C71 0.054(5) 0.066(5) 0.045(4) -0.003(4) -0.012(4) -0.030(4)
Cl1 0.0652(13) 0.0208(9) 0.0419(11) -0.0056(8) 0.0209(9) 0.0000(7)
Cl2 0.082(2) 0.124(3) 0.103(3) -0.008(2) -0.015(2) 0.016(2)
C71A 0.090(6) 0.032(4) 0.052(4) -0.011(4) 0.009(4) 0.006(3)
Cl1A 0.103(2) 0.095(2) 0.084(2) 0.0279(18) 0.0252(18) 0.0079(16)
Cl2A 0.372(13) 0.213(9) 0.336(13) -0.019(9) 0.102(11) 0.033(9)

loop_
_atom_type_symbol
_atom_type_description
_atom_type_scat_dispersion_real
_atom_type_scat_dispersion_imag
_atom_type_scat_source
C C 0.0033 0.0016 'International Tables Vol C Tables 4.2.6.8 and 6.1.1.4'
H H 0.0000 0.0000 'International Tables Vol C Tables 4.2.6.8 and 6.1.1.4'
B B 0.0013 0.0007 'International Tables Vol C Tables 4.2.6.8 and 6.1.1.4'
F F 0.0171 0.0103 'International Tables Vol C Tables 4.2.6.8 and 6.1.1.4'
P P 0.1023 0.0942 'International Tables Vol C Tables 4.2.6.8 and 6.1.1.4'
Cl Cl 0.1484 0.1585 'International Tables Vol C Tables 4.2.6.8 and 6.1.1.4'

loop_
_geom_angle_atom_site_label_1
_geom_angle_atom_site_label_2
_geom_angle_atom_site_label_3
_geom_angle
C1 B2 C31 116.3(3)
C1 B2 C41 123.2(3)
C31 B2 C41 110.3(3)
C1 B2 B1 53.3(2)
C31 B2 B1 118.7(2)
C41 B2 B1 124.3(3)
C1 B2 H1 97.6(15)
C31 B2 H1 106.1(15)
C41 B2 H1 98.9(15)
B1 B2 H1 44.5(14)
C2 C1 B2 121.0(3)
C2 C1 B1 106.2(3)
B2 C1 B1 74.3(2)
C2 C1 H1A 114.(2)
B2 C1 H1A 115.(2)
B1 C1 H1A 120.1(19)
C4A B1 C1 97.9(6)
C4A B1 C11 132.9(7)
C1 B1 C11 126.4(3)
C1 B1 C4 103.2(3)
C11 B1 C4 115.7(3)
C4A B1 B2 97.9(8)
C1 B1 B2 52.41(19)
C11 B1 B2 120.6(3)
C4 B1 B2 121.7(3)
C4A B1 H1 88.5(16)
C1 B1 H1 95.9(14)
C11 B1 H1 100.8(14)
C4 B1 H1 113.0(14)
B2 B1 H1 43.7(14)
C3A C2 C1 108.8(9)
C3 C2 C1 108.3(3)
C3 C2 H2A 110.0
C1 C2 H2A 110.0
C3 C2 H2B 110.0
C1 C2 H2B 110.0
H2A C2 H2B 108.4
C3A C2 H2C 109.9
C1 C2 H2C 109.9
C3A C2 H2D 109.9
C1 C2 H2D 109.9
H2C C2 H2D 108.3
C5 C3 C2 114.0(5)
C5 C3 C4 114.2(5)
C2 C3 C4 103.7(3)
C5 C3 H3 108.2
C2 C3 H3 108.2
C4 C3 H3 108.2
C21 C4 C3 118.9(4)
C21 C4 B1 119.0(4)
C3 C4 B1 104.4(3)
C21 C4 H4 104.3
C3 C4 H4 104.3
B1 C4 H4 104.3
C3 C5 H5A 109.5
C3 C5 H5B 109.5
H5A C5 H5B 109.5
C3 C5 H5C 109.5
H5A C5 H5C 109.5
H5B C5 H5C 109.5
C26 C21 C22 113.2(4)
C26 C21 C4 120.3(4)
C22 C21 C4 126.5(4)
F22 C22 C23 116.5(4)
F22 C22 C21 120.2(4)
C23 C22 C21 123.3(5)
F23 C23 C24 119.1(4)
F23 C23 C22 119.6(4)
C24 C23 C22 121.3(4)
F24 C24 C23 121.2(4)
F24 C24 C25 121.0(4)
C23 C24 C25 117.8(4)
F25 C25 C26 121.7(5)
F25 C25 C24 118.2(5)
C26 C25 C24 120.1(4)
F26 C26 C25 116.2(4)
F26 C26 C21 119.6(4)
C25 C26 C21 124.2(4)
C2 C3A C5A 119.(3)
C2 C3A C4A 102.6(13)
C5A C3A C4A 114.(2)
C2 C3A H3A 106.6
C5A C3A H3A 106.6
C4A C3A H3A 106.6
C21A C4A C3A 108.(2)
C21A C4A B1 111.9(19)
C3A C4A B1 102.8(13)
C21A C4A H4A 111.2
C3A C4A H4A 111.2
B1 C4A H4A 111.2
C3A C5A H501 109.5
C3A C5A H502 109.5
H501 C5A H502 109.5
C3A C5A H503 109.5
H501 C5A H503 109.5
H502 C5A H503 109.5
C22A C21A C26A 118.6(15)
C22A C21A C4A 119.6(15)
C26A C21A C4A 120.6(15)
F22A C22A C21A 121.0(15)
F22A C22A C23A 115.9(16)
C21A C22A C23A 123.0(15)
F23A C23A C24A 118.4(16)
F23A C23A C22A 123.6(16)
C24A C23A C22A 118.0(15)
F24A C24A C25A 126.(2)
F24A C24A C23A 114.(2)
C25A C24A C23A 118.9(19)
F25A C25A C24A 120.9(17)
F25A C25A C26A 116.6(16)
C24A C25A C26A 122.3(16)
F26A C26A C25A 120.0(15)
F26A C26A C21A 121.6(14)
C25A C26A C21A 118.2(14)
C16 C11 C12 114.4(3)
C16 C11 B1 121.7(3)
C12 C11 B1 123.7(3)
F12 C12 C13 116.4(3)
F12 C12 C11 120.3(3)
C13 C12 C11 123.2(3)
F13 C13 C14 119.1(3)
F13 C13 C12 121.1(3)
C14 C13 C12 119.8(3)
F14 C14 C13 120.8(3)
F14 C14 C15 120.0(3)
C13 C14 C15 119.2(3)
F15 C15 C14 119.2(3)
F15 C15 C16 121.5(3)
C14 C15 C16 119.3(3)
F16 C16 C15 115.9(3)
F16 C16 C11 120.0(3)
C15 C16 C11 124.1(3)
C32 C31 C36 112.8(3)
C32 C31 B2 123.1(3)
C36 C31 B2 123.8(3)
F32 C32 C33 115.8(3)
F32 C32 C31 119.1(3)
C33 C32 C31 125.1(3)
F33 C33 C32 121.0(3)
F33 C33 C34 119.6(3)
C32 C33 C34 119.4(3)
F34 C34 C35 120.8(3)
F34 C34 C33 120.6(3)
C35 C34 C33 118.5(3)
F35 C35 C36 120.8(3)
F35 C35 C34 119.2(3)
C36 C35 C34 120.0(3)
F36 C36 C35 114.9(3)
F36 C36 C31 120.9(3)
C35 C36 C31 124.1(3)
C42 C41 C46 114.0(3)
C42 C41 B2 125.1(3)
C46 C41 B2 120.7(3)
F42 C42 C43 115.2(3)
F42 C42 C41 121.0(3)
C43 C42 C41 123.9(3)
F43 C43 C44 119.5(3)
F43 C43 C42 121.3(3)
C44 C43 C42 119.2(3)
F44 C44 C45 120.2(3)
F44 C44 C43 119.7(3)
C45 C44 C43 120.1(3)
F45 C45 C44 120.3(3)
F45 C45 C46 121.1(3)
C44 C45 C46 118.7(3)
F46 C46 C45 116.6(3)
F46 C46 C41 119.3(3)
C45 C46 C41 124.2(3)
C55 P1 C59 114.6(2)
C55 P1 C51 113.8(2)
C59 P1 C51 115.0(2)
C55 P1 H1B 103.6(19)
C59 P1 H1B 100.7(19)
C51 P1 H1B 107.3(19)
C54 C51 C52 111.1(4)
C54 C51 C53 108.3(4)
C52 C51 C53 106.4(4)
C54 C51 P1 111.1(3)
C52 C51 P1 108.1(3)
C53 C51 P1 111.9(3)
C51 C52 H52A 109.5
C51 C52 H52B 109.5
H52A C52 H52B 109.5
C51 C52 H52C 109.5
H52A C52 H52C 109.5
H52B C52 H52C 109.5
C51 C53 H53A 109.5
C51 C53 H53B 109.5
H53A C53 H53B 109.5
C51 C53 H53C 109.5
H53A C53 H53C 109.5
H53B C53 H53C 109.5
C51 C54 H54A 109.5
C51 C54 H54B 109.5
H54A C54 H54B 109.5
C51 C54 H54C 109.5
H54A C54 H54C 109.5
H54B C54 H54C 109.5
C58 C55 C56 106.6(4)
C58 C55 C57 108.2(4)
C56 C55 C57 110.5(4)
C58 C55 P1 110.9(3)
C56 C55 P1 108.9(3)
C57 C55 P1 111.5(3)
C55 C56 H56A 109.5
C55 C56 H56B 109.5
H56A C56 H56B 109.5
C55 C56 H56C 109.5
H56A C56 H56C 109.5
H56B C56 H56C 109.5
C55 C57 H57A 109.5
C55 C57 H57B 109.5
H57A C57 H57B 109.5
C55 C57 H57C 109.5
H57A C57 H57C 109.5
H57B C57 H57C 109.5
C55 C58 H58A 109.5
C55 C58 H58B 109.5
H58A C58 H58B 109.5
C55 C58 H58C 109.5
H58A C58 H58C 109.5
H58B C58 H58C 109.5
C60 C59 C62 106.8(4)
C60 C59 C61 109.1(4)
C62 C59 C61 111.7(5)
C60 C59 P1 109.8(4)
C62 C59 P1 108.2(4)
C61 C59 P1 111.1(3)
C59 C60 H60A 109.5
C59 C60 H60B 109.5
H60A C60 H60B 109.5
C59 C60 H60C 109.5
H60A C60 H60C 109.5
H60B C60 H60C 109.5
C59 C61 H61A 109.5
C59 C61 H61B 109.5
H61A C61 H61B 109.5
C59 C61 H61C 109.5
H61A C61 H61C 109.5
H61B C61 H61C 109.5
C59 C62 H62A 109.5
C59 C62 H62B 109.5
H62A C62 H62B 109.5
C59 C62 H62C 109.5
H62A C62 H62C 109.5
H62B C62 H62C 109.5
C55A P1A C59A 114.2(8)
C55A P1A C51A 115.0(8)
C59A P1A C51A 115.0(8)
C55A P1A H1C 110.(9)
C59A P1A H1C 113.(9)
C51A P1A H1C 86.(9)
C52A C51A C53A 106.3(14)
C52A C51A C54A 108.4(15)
C53A C51A C54A 107.5(14)
C52A C51A P1A 112.4(12)
C53A C51A P1A 114.0(11)
C54A C51A P1A 108.0(13)
C51A C52A H52D 109.5
C51A C52A H52E 109.5
H52D C52A H52E 109.5
C51A C52A H52F 109.5
H52D C52A H52F 109.5
H52E C52A H52F 109.5
C51A C53A H53D 109.5
C51A C53A H53E 109.5
H53D C53A H53E 109.5
C51A C53A H53F 109.5
H53D C53A H53F 109.5
H53E C53A H53F 109.5
C51A C54A H54D 109.5
C51A C54A H54E 109.5
H54D C54A H54E 109.5
C51A C54A H54F 109.5
H54D C54A H54F 109.5
H54E C54A H54F 109.5
C58A C55A C57A 107.0(16)
C58A C55A C56A 108.3(15)
C57A C55A C56A 107.8(16)
C58A C55A P1A 112.9(13)
C57A C55A P1A 109.0(14)
C56A C55A P1A 111.7(13)
C55A C56A H56D 109.5
C55A C56A H56E 109.5
H56D C56A H56E 109.5
C55A C56A H56F 109.5
H56D C56A H56F 109.5
H56E C56A H56F 109.5
C55A C57A H57D 109.5
C55A C57A H57E 109.5
H57D C57A H57E 109.5
C55A C57A H57F 109.5
H57D C57A H57F 109.5
H57E C57A H57F 109.5
C55A C58A H58D 109.5
C55A C58A H58E 109.5
H58D C58A H58E 109.5
C55A C58A H58F 109.5
H58D C58A H58F 109.5
H58E C58A H58F 109.5
C62A C59A C61A 110.7(16)
C62A C59A C60A 105.0(15)
C61A C59A C60A 107.5(16)
C62A C59A P1A 115.0(13)
C61A C59A P1A 108.1(13)
C60A C59A P1A 110.3(14)
C59A C60A H60D 109.5
C59A C60A H60E 109.5
H60D C60A H60E 109.5
C59A C60A H60F 109.5
H60D C60A H60F 109.5
H60E C60A H60F 109.5
C59A C61A H61D 109.5
C59A C61A H61E 109.5
H61D C61A H61E 109.5
C59A C61A H61F 109.5
H61D C61A H61F 109.5
H61E C61A H61F 109.5
C59A C62A H62D 109.5
C59A C62A H62E 109.5
H62D C62A H62E 109.5
C59A C62A H62F 109.5
H62D C62A H62F 109.5
H62E C62A H62F 109.5
Cl2 C71 Cl1 114.7(5)
Cl2 C71 H71A 108.6
Cl1 C71 H71A 108.6
Cl2 C71 H71B 108.6
Cl1 C71 H71B 108.6
H71A C71 H71B 107.6
Cl2A C71A Cl1A 97.0(7)
Cl2A C71A H71C 112.4
Cl1A C71A H71C 112.4
Cl2A C71A H71D 112.4
Cl1A C71A H71D 112.4
H71C C71A H71D 109.9

loop_
_geom_bond_atom_site_label_1
_geom_bond_atom_site_label_2
_geom_bond_distance
B2 C1 1.584(5)
B2 C31 1.623(5)
B2 C41 1.627(5)
B2 B1 1.924(6)
B2 H1 1.33(3)
C1 C2 1.535(5)
C1 B1 1.603(5)
C1 H1A 0.97(3)
B1 C4A 1.591(15)
B1 C11 1.610(5)
B1 C4 1.653(5)
B1 H1 1.35(3)
C2 C3A 1.448(17)
C2 C3 1.526(5)
C2 H2A 0.99
C2 H2B 0.99
C2 H2C 0.99
C2 H2D 0.99
C3 C5 1.519(7)
C3 C4 1.544(5)
C3 H3 1.0
C4 C21 1.509(6)
C4 H4 1.0
C5 H5A 0.98
C5 H5B 0.98
C5 H5C 0.98
C21 C26 1.391(5)
C21 C22 1.401(6)
C22 F22 1.343(6)
C22 C23 1.381(5)
C23 F23 1.352(5)
C23 C24 1.359(6)
C24 F24 1.338(5)
C24 C25 1.382(7)
C25 F25 1.352(6)
C25 C26 1.380(7)
C26 F26 1.350(5)
C3A C5A 1.51(2)
C3A C4A 1.554(18)
C3A H3A 1.0
C4A C21A 1.533(17)
C4A H4A 1.0
C5A H501 0.98
C5A H502 0.98
C5A H503 0.98
C21A C22A 1.377(13)
C21A C26A 1.386(16)
C22A F22A 1.325(14)
C22A C23A 1.384(14)
C23A F23A 1.330(14)
C23A C24A 1.381(14)
C24A F24A 1.348(15)
C24A C25A 1.377(14)
C25A F25A 1.344(14)
C25A C26A 1.386(14)
C26A F26A 1.347(14)
C11 C16 1.381(4)
C11 C12 1.387(4)
C12 F12 1.349(4)
C12 C13 1.382(5)
C13 F13 1.346(3)
C13 C14 1.371(5)
C14 F14 1.348(4)
C14 C15 1.374(4)
C15 F15 1.349(3)
C15 C16 1.376(4)
C16 F16 1.358(3)
C31 C32 1.388(4)
C31 C36 1.396(4)
C32 F32 1.357(3)
C32 C33 1.372(5)
C33 F33 1.349(4)
C33 C34 1.379(5)
C34 F34 1.347(4)
C34 C35 1.376(5)
C35 F35 1.355(4)
C35 C36 1.375(5)
C36 F36 1.356(4)
C41 C42 1.384(4)
C41 C46 1.391(4)
C42 F42 1.352(3)
C42 C43 1.379(4)
C43 F43 1.347(4)
C43 C44 1.379(5)
C44 F44 1.356(4)
C44 C45 1.368(5)
C45 F45 1.345(3)
C45 C46 1.387(5)
C46 F46 1.353(4)
P1 C55 1.856(5)
P1 C59 1.867(5)
P1 C51 1.875(4)
P1 H1B 1.272(19)
C51 C54 1.525(5)
C51 C52 1.528(6)
C51 C53 1.539(7)
C52 H52A 0.98
C52 H52B 0.98
C52 H52C 0.98
C53 H53A 0.98
C53 H53B 0.98
C53 H53C 0.98
C54 H54A 0.98
C54 H54B 0.98
C54 H54C 0.98
C55 C58 1.532(6)
C55 C56 1.540(6)
C55 C57 1.546(6)
C56 H56A 0.98
C56 H56B 0.98
C56 H56C 0.98
C57 H57A 0.98
C57 H57B 0.98
C57 H57C 0.98
C58 H58A 0.98
C58 H58B 0.98
C58 H58C 0.98
C59 C60 1.540(7)
C59 C62 1.540(6)
C59 C61 1.540(7)
C60 H60A 0.98
C60 H60B 0.98
C60 H60C 0.98
C61 H61A 0.98
C61 H61B 0.98
C61 H61C 0.98
C62 H62A 0.98
C62 H62B 0.98
C62 H62C 0.98
P1A C55A 1.866(13)
P1A C59A 1.868(14)
P1A C51A 1.872(13)
P1A H1C 1.28(2)
C51A C52A 1.528(14)
C51A C53A 1.542(14)
C51A C54A 1.557(14)
C52A H52D 0.98
C52A H52E 0.98
C52A H52F 0.98
C53A H53D 0.98
C53A H53E 0.98
C53A H53F 0.98
C54A H54D 0.98
C54A H54E 0.98
C54A H54F 0.98
C55A C58A 1.544(14)
C55A C57A 1.549(14)
C55A C56A 1.550(14)
C56A H56D 0.98
C56A H56E 0.98
C56A H56F 0.98
C57A H57D 0.98
C57A H57E 0.98
C57A H57F 0.98
C58A H58D 0.98
C58A H58E 0.98
C58A H58F 0.98
C59A C62A 1.532(14)
C59A C61A 1.551(14)
C59A C60A 1.552(15)
C60A H60D 0.98
C60A H60E 0.98
C60A H60F 0.98
C61A H61D 0.98
C61A H61E 0.98
C61A H61F 0.98
C62A H62D 0.98
C62A H62E 0.98
C62A H62F 0.98
C71 Cl2 1.660(9)
C71 Cl1 1.766(7)
C71 H71A 0.99
C71 H71B 0.99
C71A Cl2A 1.626(12)
C71A Cl1A 1.921(8)
C71A H71C 0.99
C71A H71D 0.99

loop_
_geom_torsion_atom_site_label_1
_geom_torsion_atom_site_label_2
_geom_torsion_atom_site_label_3
_geom_torsion_atom_site_label_4
_geom_torsion
C31 B2 C1 C2 -152.8(3)
C41 B2 C1 C2 -10.8(5)
B1 B2 C1 C2 99.8(3)
C31 B2 C1 B1 107.4(3)
C41 B2 C1 B1 -110.6(3)
C2 C1 B1 C4A -24.5(9)
B2 C1 B1 C4A 93.9(8)
C2 C1 B1 C11 138.2(3)
B2 C1 B1 C11 -103.4(4)
C2 C1 B1 C4 1.6(4)
B2 C1 B1 C4 120.0(3)
C2 C1 B1 B2 -118.4(3)
B2 C1 C2 C3A -83.9(13)
B1 C1 C2 C3A -2.7(13)
B2 C1 C2 C3 -59.8(4)
B1 C1 C2 C3 21.4(4)
C1 C2 C3 C5 -161.6(6)
C1 C2 C3 C4 -36.8(4)
C5 C3 C4 C21 -63.5(7)
C2 C3 C4 C21 171.8(4)
C5 C3 C4 B1 161.0(6)
C2 C3 C4 B1 36.3(4)
C1 B1 C4 C21 -158.6(3)
C11 B1 C4 C21 59.2(5)
B2 B1 C4 C21 -104.9(4)
C1 B1 C4 C3 -23.3(4)
C11 B1 C4 C3 -165.4(3)
B2 B1 C4 C3 30.4(4)
C3 C4 C21 C26 141.9(5)
B1 C4 C21 C26 -89.1(7)
C3 C4 C21 C22 -36.1(9)
B1 C4 C21 C22 92.9(8)
C26 C21 C22 F22 -176.8(5)
C4 C21 C22 F22 1.4(10)
C26 C21 C22 C23 3.0(9)
C4 C21 C22 C23 -178.9(5)
F22 C22 C23 F23 -3.0(6)
C21 C22 C23 F23 177.3(5)
F22 C22 C23 C24 177.2(4)
C21 C22 C23 C24 -2.5(8)
F23 C23 C24 F24 -0.3(6)
C22 C23 C24 F24 179.5(4)
F23 C23 C24 C25 179.9(8)
C22 C23 C24 C25 -0.3(9)
F24 C24 C25 F25 1.0(15)
C23 C24 C25 F25 -179.1(8)
F24 C24 C25 C26 -177.4(8)
C23 C24 C25 C26 2.4(15)
F25 C25 C26 F26 0.2(14)
C24 C25 C26 F26 178.6(8)
F25 C25 C26 C21 179.7(8)
C24 C25 C26 C21 -1.9(16)
C22 C21 C26 F26 178.7(5)
C4 C21 C26 F26 0.4(9)
C22 C21 C26 C25 -0.8(11)
C4 C21 C26 C25 -179.1(8)
C1 C2 C3A C5A 157.(3)
C1 C2 C3A C4A 30.(2)
C2 C3A C4A C21A -164.6(17)
C5A C3A C4A C21A 65.(4)
C2 C3A C4A B1 -46.(2)
C5A C3A C4A B1 -177.(3)
C1 B1 C4A C21A 157.9(17)
C11 B1 C4A C21A -3.(2)
B2 B1 C4A C21A -149.2(17)
C1 B1 C4A C3A 42.1(14)
C11 B1 C4A C3A -118.8(13)
B2 B1 C4A C3A 95.0(14)
C3A C4A C21A C22A -123.(4)
B1 C4A C21A C22A 124.(4)
C3A C4A C21A C26A 70.(4)
B1 C4A C21A C26A -43.(4)
C26A C21A C22A F22A 174.(3)
C4A C21A C22A F22A 7.(6)
C26A C21A C22A C23A -4.(6)
C4A C21A C22A C23A -171.(3)
F22A C22A C23A F23A 5.(5)
C21A C22A C23A F23A -178.(4)
F22A C22A C23A C24A -172.(6)
C21A C22A C23A C24A 5.(7)
F23A C23A C24A F24A 7.(10)
C22A C23A C24A F24A -176.(5)
F23A C23A C24A C25A 174.(6)
C22A C23A C24A C25A -9.(11)
F24A C24A C25A F25A -9.(12)
C23A C24A C25A F25A -174.(6)
F24A C24A C25A C26A 176.(7)
C23A C24A C25A C26A 11.(11)
F25A C25A C26A F26A 1.(5)
C24A C25A C26A F26A 175.(6)
F25A C25A C26A C21A 176.(4)
C24A C25A C26A C21A -9.(8)
C22A C21A C26A F26A -179.(3)
C4A C21A C26A F26A -12.(6)
C22A C21A C26A C25A 5.(6)
C4A C21A C26A C25A 173.(4)
C4A B1 C11 C16 -58.4(11)
C1 B1 C11 C16 145.3(3)
C4 B1 C11 C16 -82.6(4)
B2 B1 C11 C16 81.7(4)
C4A B1 C11 C12 115.5(11)
C1 B1 C11 C12 -40.8(5)
C4 B1 C11 C12 91.3(4)
B2 B1 C11 C12 -104.4(3)
C16 C11 C12 F12 179.0(3)
B1 C11 C12 F12 4.7(5)
C16 C11 C12 C13 0.1(5)
B1 C11 C12 C13 -174.2(3)
F12 C12 C13 F13 0.9(5)
C11 C12 C13 F13 179.8(3)
F12 C12 C13 C14 -178.4(3)
C11 C12 C13 C14 0.6(5)
F13 C13 C14 F14 -0.5(5)
C12 C13 C14 F14 178.8(3)
F13 C13 C14 C15 179.2(3)
C12 C13 C14 C15 -1.5(5)
F14 C14 C15 F15 0.8(5)
C13 C14 C15 F15 -178.9(3)
F14 C14 C15 C16 -178.6(3)
C13 C14 C15 C16 1.8(5)
F15 C15 C16 F16 -0.6(4)
C14 C15 C16 F16 178.8(3)
F15 C15 C16 C11 179.6(3)
C14 C15 C16 C11 -1.1(5)
C12 C11 C16 F16 -179.7(3)
B1 C11 C16 F16 -5.3(4)
C12 C11 C16 C15 0.1(5)
B1 C11 C16 C15 174.6(3)
C1 B2 C31 C32 -146.2(3)
C41 B2 C31 C32 67.2(4)
B1 B2 C31 C32 -85.4(4)
C1 B2 C31 C36 40.6(4)
C41 B2 C31 C36 -106.0(3)
B1 B2 C31 C36 101.3(3)
C36 C31 C32 F32 178.7(3)
B2 C31 C32 F32 4.8(4)
C36 C31 C32 C33 0.1(4)
B2 C31 C32 C33 -173.7(3)
F32 C32 C33 F33 0.1(4)
C31 C32 C33 F33 178.7(3)
F32 C32 C33 C34 179.9(3)
C31 C32 C33 C34 -1.5(5)
F33 C33 C34 F34 1.4(5)
C32 C33 C34 F34 -178.3(3)
F33 C33 C34 C35 -179.1(3)
C32 C33 C34 C35 1.2(5)
F34 C34 C35 F35 -0.6(5)
C33 C34 C35 F35 179.9(3)
F34 C34 C35 C36 179.9(3)
C33 C34 C35 C36 0.5(5)
F35 C35 C36 F36 -2.1(5)
C34 C35 C36 F36 177.4(3)
F35 C35 C36 C31 178.6(3)
C34 C35 C36 C31 -2.0(5)
C32 C31 C36 F36 -177.7(3)
B2 C31 C36 F36 -3.9(5)
C32 C31 C36 C35 1.6(5)
B2 C31 C36 C35 175.4(3)
C1 B2 C41 C42 122.1(4)
C31 B2 C41 C42 -94.0(4)
B1 B2 C41 C42 56.8(5)
C1 B2 C41 C46 -62.5(5)
C31 B2 C41 C46 81.4(4)
B1 B2 C41 C46 -127.8(3)
C46 C41 C42 F42 -177.9(3)
B2 C41 C42 F42 -2.3(5)
C46 C41 C42 C43 1.9(5)
B2 C41 C42 C43 177.6(3)
F42 C42 C43 F43 -1.0(4)
C41 C42 C43 F43 179.2(3)
F42 C42 C43 C44 179.3(3)
C41 C42 C43 C44 -0.5(5)
F43 C43 C44 F44 0.6(5)
C42 C43 C44 F44 -179.6(3)
F43 C43 C44 C45 179.3(3)
C42 C43 C44 C45 -1.0(5)
F44 C44 C45 F45 0.0(5)
C43 C44 C45 F45 -178.6(3)
F44 C44 C45 C46 179.6(3)
C43 C44 C45 C46 0.9(5)
F45 C45 C46 F46 1.2(5)
C44 C45 C46 F46 -178.4(3)
F45 C45 C46 C41 -179.8(3)
C44 C45 C46 C41 0.6(5)
C42 C41 C46 F46 177.1(3)
B2 C41 C46 F46 1.2(5)
C42 C41 C46 C45 -2.0(5)
B2 C41 C46 C45 -177.8(3)
C55 P1 C51 C54 87.3(4)
C59 P1 C51 C54 -47.6(4)
C55 P1 C51 C52 -150.5(3)
C59 P1 C51 C52 74.5(4)
C55 P1 C51 C53 -33.8(4)
C59 P1 C51 C53 -168.7(3)
C59 P1 C55 C58 -38.3(4)
C51 P1 C55 C58 -173.4(3)
C59 P1 C55 C56 -155.3(3)
C51 P1 C55 C56 69.6(4)
C59 P1 C55 C57 82.4(4)
C51 P1 C55 C57 -52.7(4)
C55 P1 C59 C60 -173.7(3)
C51 P1 C59 C60 -39.1(4)
C55 P1 C59 C62 70.1(4)
C51 P1 C59 C62 -155.3(3)
C55 P1 C59 C61 -52.8(4)
C51 P1 C59 C61 81.7(4)
C55A P1A C51A C52A -170.3(13)
C59A P1A C51A C52A -34.5(16)
C55A P1A C51A C53A -49.3(15)
C59A P1A C51A C53A 86.5(14)
C55A P1A C51A C54A 70.2(15)
C59A P1A C51A C54A -154.1(13)
C59A P1A C55A C58A -51.6(16)
C51A P1A C55A C58A 84.5(15)
C59A P1A C55A C57A 67.2(17)
C51A P1A C55A C57A -156.7(14)
C59A P1A C55A C56A -173.8(14)
C51A P1A C55A C56A -37.7(17)
C55A P1A C59A C62A -32.9(18)
C51A P1A C59A C62A -169.0(14)
C55A P1A C59A C61A -157.3(14)
C51A P1A C59A C61A 66.6(16)
C55A P1A C59A C60A 85.5(16)
C51A P1A C59A C60A -50.6(16)

loop_
_platon_squeeze_void_nr
_platon_squeeze_void_average_x
_platon_squeeze_void_average_y
_platon_squeeze_void_average_z
_platon_squeeze_void_volume
_platon_squeeze_void_count_electrons
1 0.000 0.500 0.000 92.3 25.4
2 0.500 0.000 0.500 92.3 25.4
